data_7043737
loop_
_publ_author_name
'Palacios, Maria A.'
'Morlieras, Jessica'
'Herrera, Juan Manuel'
'Mota, Antonio J.'
'Brechin, Euan K.'
'Triki, Smail'
'Colacio, Enrique'

_publ_section_title
;
 Synthetic ability of dinuclear mesocates containing
 1,3-bis(diazinecarboxamide)benzene bridging ligands to form complexes of
 increased nuclearity. Crystal structures, magnetic properties and
 theoretical studies.
;
_journal_name_full 'Dalton Trans.'
_journal_paper_doi 10.1039/C7DT02288C
_journal_year 2017
_chemical_formula_moiety 'C48 H30 N18 Ni2 O6, H12 Na1 O6, H4 Na1.5 O11.5, 1.5(O1)'
_chemical_formula_sum 'C48 H67.5 N18 Na2.5 Ni2 O25'
_chemical_formula_weight 1471.59
_chemical_name_systematic
;
 ? 
;
_space_group_crystal_system hexagonal
_space_group_IT_number 176
_space_group_name_Hall '-P 6c'
_space_group_name_H-M_alt 'P 63/m'
_symmetry_space_group_name_Hall '-P 6c'
_symmetry_space_group_name_H-M 'P 63/m'
_atom_sites_solution_hydrogens mixed
_atom_sites_solution_primary direct
_audit_creation_date 2017-01-17
_audit_creation_method
;
Olex2 1.2
(compiled 2017.01.04 svn.r3372 for OlexSys, GUI svn.r5292)
;
_audit_update_record
;
2017-05-23 deposited with the CCDC.
2017-07-21 downloaded from the CCDC.
;
_cell_angle_alpha 90
_cell_angle_beta 90
_cell_angle_gamma 120
_cell_formula_units_Z 2
_cell_length_a 13.9631(4)
_cell_length_b 13.9631(4)
_cell_length_c 21.1354(14)
_cell_measurement_reflns_used 5664
_cell_measurement_temperature 298(2)
_cell_measurement_theta_max 55.548
_cell_measurement_theta_min 5.119
_cell_volume 3568.7(3)
_computing_molecular_graphics 'Olex2 (Dolomanov et al., 2009)'
_computing_publication_material 'Olex2 (Dolomanov et al., 2009)'
_computing_structure_refinement 'ShelXL (Sheldrick, 2015)'
_computing_structure_solution 'ShelXS (Sheldrick, 2008)'
_diffrn_ambient_temperature 298.15
_diffrn_measured_fraction_theta_full 0.990
_diffrn_measured_fraction_theta_max 0.990
_diffrn_measurement_device_type 'CCD area detector'
_diffrn_measurement_method 'phi and omega scans'
_diffrn_radiation_monochromator graphite
_diffrn_radiation_type MoK\a
_diffrn_radiation_wavelength 0.71073
_diffrn_reflns_av_R_equivalents 0.0429
_diffrn_reflns_av_unetI/netI 0.0251
_diffrn_reflns_Laue_measured_fraction_full 0.990
_diffrn_reflns_Laue_measured_fraction_max 0.990
_diffrn_reflns_limit_h_max 17
_diffrn_reflns_limit_h_min -14
_diffrn_reflns_limit_k_max 15
_diffrn_reflns_limit_k_min -17
_diffrn_reflns_limit_l_max 18
_diffrn_reflns_limit_l_min -26
_diffrn_reflns_number 20600
_diffrn_reflns_point_group_measured_fraction_full 0.990
_diffrn_reflns_point_group_measured_fraction_max 0.990
_diffrn_reflns_theta_full 26.000
_diffrn_reflns_theta_max 26.000
_diffrn_reflns_theta_min 2.560
_exptl_absorpt_coefficient_mu 0.627
_exptl_absorpt_correction_T_max 0.8424
_exptl_absorpt_correction_T_min 0.782066
_exptl_absorpt_correction_type empirical
_exptl_absorpt_process_details
'SAD V2.05 (?, 2016) was used for absorption correction. R(int) was 0.0479 before and 0.0354 after correction. The Ratio of minimum to maximum transmission is 0.7821. The \l/2 correction factor is 0.0015.'
_exptl_crystal_colour 'metallic yellowish yellow'
_exptl_crystal_colour_lustre metallic
_exptl_crystal_colour_modifier yellowish
_exptl_crystal_colour_primary yellow
_exptl_crystal_density_diffrn 1.369
_exptl_crystal_density_method 'not measured'
_exptl_crystal_description block
_exptl_crystal_F_000 1530
_exptl_crystal_size_max 0.53
_exptl_crystal_size_mid 0.28
_exptl_crystal_size_min 0.2
_refine_diff_density_max 0.893
_refine_diff_density_min -0.387
_refine_diff_density_rms 0.096
_refine_ls_extinction_method none
_refine_ls_goodness_of_fit_ref 1.085
_refine_ls_hydrogen_treatment mixed
_refine_ls_matrix_type full
_refine_ls_number_parameters 169
_refine_ls_number_reflns 2397
_refine_ls_number_restraints 2
_refine_ls_restrained_S_all 1.084
_refine_ls_R_factor_all 0.0593
_refine_ls_R_factor_gt 0.0524
_refine_ls_shift/su_max 0.000
_refine_ls_shift/su_mean 0.000
_refine_ls_structure_factor_coef Fsqd
_refine_ls_weighting_details 'w=1/[\s^2^(Fo^2^)+(0.1064P)^2^+2.6209P] where P=(Fo^2^+2Fc^2^)/3'
_refine_ls_weighting_scheme calc
_refine_ls_wR_factor_gt 0.1582
_refine_ls_wR_factor_ref 0.1650
_reflns_Friedel_coverage 0.000
_reflns_number_gt 2066
_reflns_number_total 2397
_reflns_threshold_expression 'I > 2\s(I)'
_cod_data_source_file c7dt02288c2.cif
_cod_data_source_block j15_2
_cod_original_formula_sum 'C48 H67.50 N18 Na2.50 Ni2 O25'
_cod_database_code 7043737
_shelxl_version_number 2013-4
_shelx_space_group_comment
;
The symmetry employed for this shelxl refinement is uniquely defined
by the following loop, which should always be used as a source of
symmetry information in preference to the above space-group names.
They are only intended as comments.
;
_shelx_estimated_absorpt_t_max 0.885
_shelx_estimated_absorpt_t_min 0.732
_olex2_refinement_description
;
1. Fixed Uiso
 At 1.2 times of:
  All C(H) groups
 At 1.5 times of:
  All O(H,H) groups
2. Restrained distances
 O3_$1-H3B_$1
 1 with sigma of 0.1
 O3-H3A
 1 with sigma of 0.001
3. Others
 Fixed Sof: Na2(0.25) O6(0.08333) H3A(0.5) H3B(0.16667) O1W(0.08333)
 O2W(0.16667)
4.a Rotating group:
 O2(H2A,H2B)
4.b Aromatic/amide H refined with riding coordinates:
 C1(H1), C2(H2), C3(H3), C7(H7), C8(H8), C9(H9)
;
_olex2_submission_special_instructions 'No special instructions were received'

loop_
_space_group_symop_operation_xyz
'x, y, z'
'-y, x-y, z'
'-x+y, -x, z'
'-x, -y, z+1/2'
'y, -x+y, z+1/2'
'x-y, x, z+1/2'
'-x, -y, -z'
'y, -x+y, -z'
'x-y, x, -z'
'x, y, -z-1/2'
'-y, x-y, -z-1/2'
'-x+y, -x, -z-1/2'

loop_
_atom_site_label
_atom_site_type_symbol
_atom_site_fract_x
_atom_site_fract_y
_atom_site_fract_z
_atom_site_U_iso_or_equiv
_atom_site_adp_type
_atom_site_occupancy
_atom_site_site_symmetry_order
_atom_site_calc_flag
_atom_site_refinement_flags_posn
_atom_site_refinement_flags_adp
_atom_site_refinement_flags_occupancy
_atom_site_disorder_assembly
_atom_site_disorder_group
Ni1 Ni 0.3333 0.6667 0.41224(2) 0.0221(2) Uani 1 3 d S T P . .
Na1 Na 1.0000 1.0000 0.5000 0.0459(8) Uani 1 6 d S T P . .
O1 O 0.66937(16) 0.84578(19) 0.36781(10) 0.0418(6) Uani 1 1 d . . . . .
O2 O 0.8595(2) 0.8644(2) 0.43163(15) 0.0594(7) Uani 1 1 d . . . . .
H2A H 0.8179 0.8053 0.4527 0.089 Uiso 1 1 d GR . . . .
H2B H 0.8897 0.8486 0.4010 0.089 Uiso 1 1 d GR . . . .
N1 N 0.19860(19) 0.6453(2) 0.46863(10) 0.0288(5) Uani 1 1 d . . . . .
N2 N 0.0819(3) 0.5868(3) 0.55882(14) 0.0524(8) Uani 1 1 d . . . . .
N3 N 0.48198(18) 0.71733(19) 0.36497(10) 0.0245(5) Uani 1 1 d . . . . .
C1 C 0.1595(3) 0.5880(3) 0.52204(14) 0.0387(7) Uani 1 1 d . . . . .
H1 H 0.1894 0.5448 0.5348 0.046 Uiso 1 1 calc R . . . .
C2 C 0.0411(3) 0.6499(3) 0.53976(18) 0.0554(10) Uani 1 1 d . . . . .
H2 H -0.0121 0.6529 0.5649 0.067 Uiso 1 1 calc R . . . .
C3 C 0.0733(3) 0.7113(3) 0.48463(16) 0.0449(8) Uani 1 1 d . . . . .
H3 H 0.0425 0.7538 0.4720 0.054 Uiso 1 1 calc R . . . .
C4 C 0.1543(2) 0.7061(2) 0.44902(12) 0.0289(6) Uani 1 1 d . . . . .
C5 C 0.5710(2) 0.8008(2) 0.38837(12) 0.0279(6) Uani 1 1 d . . . . .
C6 C 0.4921(2) 0.6706(2) 0.30710(11) 0.0242(6) Uani 1 1 d . . . . .
C7 C 0.4927(3) 0.7206(3) 0.2500 0.0246(8) Uani 1 2 d S T P . .
H7 H 0.4935 0.7876 0.2500 0.030 Uiso 1 2 calc RS T P . .
C8 C 0.4958(2) 0.5731(2) 0.30710(13) 0.0322(6) Uani 1 1 d . . . . .
H8 H 0.4963 0.5397 0.3451 0.039 Uiso 1 1 calc R . . . .
C9 C 0.4986(4) 0.5258(4) 0.2500 0.0355(9) Uani 1 2 d S T P . .
H9 H 0.5025 0.4612 0.2500 0.043 Uiso 1 2 calc RS T P . .
Na2 Na 0.9422(3) 0.8482(3) 0.2500 0.0336(7) Uani 0.5 2 d S T P . .
O3 O 1.0000 1.0000 0.3187(2) 0.0582(12) Uani 1 3 d DS T P . .
O4 O 0.9276(3) 0.7469(3) 0.34726(18) 0.0855(10) Uani 1 1 d . . . . .
O5 O 0.7672(4) 0.8442(5) 0.2500 0.0895(17) Uani 1 2 d S T P . .
O6 O 0.795(2) 0.651(3) 0.2500 0.090(10) Uani 0.1667 2 d S T P . .
H3A H 1.077(2) 1.057(5) 0.331(3) 0.08(3) Uiso 0.5 1 d D . . . .
H3B H 1.0000 1.0000 0.363(4) 0.03(3) Uiso 0.5 3 d DS T P A 1
O1W O 0.3333 0.6667 0.6372(12) 0.078(7) Uiso 0.25 3 d S T P . .
O2W O 0.509(2) 0.725(2) 0.6545(12) 0.098(7) Uiso 0.1667 1 d . . . . .

loop_
_atom_site_aniso_label
_atom_site_aniso_U_11
_atom_site_aniso_U_22
_atom_site_aniso_U_33
_atom_site_aniso_U_23
_atom_site_aniso_U_13
_atom_site_aniso_U_12
Ni1 0.0260(3) 0.0260(3) 0.0142(3) 0.000 0.000 0.01302(14)
Na1 0.0506(11) 0.0506(11) 0.0365(17) 0.000 0.000 0.0253(6)
O1 0.0270(11) 0.0511(13) 0.0355(12) -0.0074(9) 0.0022(8) 0.0108(10)
O2 0.0533(16) 0.0555(16) 0.0611(17) -0.0001(13) -0.0054(13) 0.0211(13)
N1 0.0311(12) 0.0331(12) 0.0207(11) 0.0004(9) 0.0035(9) 0.0149(10)
N2 0.0637(19) 0.0604(18) 0.0390(16) 0.0162(14) 0.0266(14) 0.0354(16)
N3 0.0271(11) 0.0312(11) 0.0159(10) -0.0010(8) -0.0020(8) 0.0152(9)
C1 0.0442(17) 0.0445(17) 0.0284(15) 0.0079(13) 0.0108(13) 0.0229(14)
C2 0.060(2) 0.060(2) 0.053(2) 0.0121(18) 0.0351(18) 0.0346(19)
C3 0.0511(19) 0.054(2) 0.0419(18) 0.0103(15) 0.0181(15) 0.0350(17)
C4 0.0301(13) 0.0334(14) 0.0234(13) -0.0034(11) 0.0040(11) 0.0159(11)
C5 0.0294(14) 0.0328(14) 0.0220(13) -0.0006(11) -0.0022(11) 0.0159(12)
C6 0.0225(12) 0.0315(13) 0.0177(13) -0.0008(10) -0.0014(9) 0.0129(11)
C7 0.0259(18) 0.0267(18) 0.0208(18) 0.000 0.000 0.0127(15)
C8 0.0392(15) 0.0425(16) 0.0227(14) 0.0037(12) -0.0014(11) 0.0262(13)
C9 0.050(2) 0.042(2) 0.028(2) 0.000 0.000 0.034(2)
Na2 0.0430(18) 0.0426(18) 0.0250(15) 0.000 0.000 0.0287(15)
O3 0.0677(19) 0.0677(19) 0.039(2) 0.000 0.000 0.0338(9)
O4 0.075(2) 0.105(3) 0.091(3) 0.007(2) -0.0006(19) 0.057(2)
O5 0.048(2) 0.156(5) 0.047(2) 0.000 0.000 0.039(3)
O6 0.042(13) 0.13(3) 0.11(2) 0.000 0.000 0.049(16)

loop_
_atom_type_symbol
_atom_type_description
_atom_type_scat_dispersion_real
_atom_type_scat_dispersion_imag
_atom_type_scat_source
C C 0.0033 0.0016 'International Tables Vol C Tables 4.2.6.8 and 6.1.1.4'
H H 0.0000 0.0000 'International Tables Vol C Tables 4.2.6.8 and 6.1.1.4'
N N 0.0061 0.0033 'International Tables Vol C Tables 4.2.6.8 and 6.1.1.4'
Na Na 0.0362 0.0249 'International Tables Vol C Tables 4.2.6.8 and 6.1.1.4'
Ni Ni 0.3393 1.1124 'International Tables Vol C Tables 4.2.6.8 and 6.1.1.4'
O O 0.0106 0.0060 'International Tables Vol C Tables 4.2.6.8 and 6.1.1.4'

loop_
_geom_angle_atom_site_label_1
_geom_angle_atom_site_label_2
_geom_angle_atom_site_label_3
_geom_angle
_geom_angle_site_symmetry_1
_geom_angle_site_symmetry_3
N1 Ni1 N1 91.44(9) . 3_565
N1 Ni1 N1 91.44(9) . 2_665
N1 Ni1 N1 91.44(9) 3_565 2_665
N3 Ni1 N1 78.07(9) 2_665 .
N3 Ni1 N1 91.99(9) 3_565 .
N3 Ni1 N1 169.03(9) 3_565 3_565
N3 Ni1 N1 91.99(9) 2_665 3_565
N3 Ni1 N1 169.03(9) 2_665 2_665
N3 Ni1 N1 78.06(9) 3_565 2_665
N3 Ni1 N1 78.06(9) . 3_565
N3 Ni1 N1 91.99(9) . 2_665
N3 Ni1 N1 169.03(9) . .
N3 Ni1 N3 98.91(7) 2_665 .
N3 Ni1 N3 98.90(7) 2_665 3_565
N3 Ni1 N3 98.91(7) 3_565 .
O2 Na1 O2 87.75(11) . 2_765
O2 Na1 O2 87.75(11) 3_675 .
O2 Na1 O2 92.25(11) 3_675 8_566
O2 Na1 O2 92.25(11) . 8_566
O2 Na1 O2 180.0 7_776 .
O2 Na1 O2 180.00(12) 9_656 3_675
O2 Na1 O2 87.75(11) 9_656 7_776
O2 Na1 O2 87.75(11) 7_776 8_566
O2 Na1 O2 92.25(11) 9_656 2_765
O2 Na1 O2 87.75(11) 3_675 2_765
O2 Na1 O2 92.25(11) 3_675 7_776
O2 Na1 O2 180.0 8_566 2_765
O2 Na1 O2 87.75(11) 9_656 8_566
O2 Na1 O2 92.25(11) 9_656 .
O2 Na1 O2 92.25(11) 7_776 2_765
Na1 O2 H2A 109.8 . .
Na1 O2 H2B 110.0 . .
H2A O2 H2B 109.0 . .
C1 N1 Ni1 129.1(2) . .
C1 N1 C4 117.4(2) . .
C4 N1 Ni1 113.26(17) . .
C1 N2 C2 115.6(3) . .
C5 N3 Ni1 117.67(17) . .
C5 N3 C6 117.8(2) . .
C6 N3 Ni1 124.48(17) . .
N1 C1 H1 116.9 . .
N2 C1 N1 126.2(3) . .
N2 C1 H1 116.9 . .
N2 C2 H2 118.2 . .
N2 C2 C3 123.5(3) . .
C3 C2 H2 118.2 . .
C2 C3 H3 121.8 . .
C2 C3 C4 116.5(3) . .
C4 C3 H3 121.8 . .
N1 C4 C3 120.7(3) . .
N1 C4 C5 116.8(2) . 2_665
C3 C4 C5 122.5(3) . 2_665
O1 C5 N3 128.7(2) . .
O1 C5 C4 117.3(2) . 3_565
N3 C5 C4 114.0(2) . 3_565
C7 C6 N3 119.4(2) . .
C8 C6 N3 120.7(2) . .
C8 C6 C7 119.9(3) . .
C6 C7 C6 120.2(3) 10_556 .
C6 C7 H7 119.9 . .
C6 C7 H7 119.9 10_556 .
C6 C8 H8 120.3 . .
C9 C8 C6 119.4(3) . .
C9 C8 H8 120.3 . .
C8 C9 C8 121.2(4) 10_556 .
C8 C9 H9 119.4 10_556 .
C8 C9 H9 119.4 . .
Na2 Na2 Na2 60.001(1) 2_765 3_675
O3 Na2 Na2 47.02(8) . 2_765
O3 Na2 Na2 47.02(8) 12_676 2_765
O3 Na2 Na2 47.02(8) 12_676 3_675
O3 Na2 Na2 47.02(8) . 3_675
O3 Na2 O3 76.2(2) . 12_676
O3 Na2 O4 83.93(14) . .
O3 Na2 O4 158.62(18) 12_676 .
O3 Na2 O4 83.93(14) 12_676 10_556
O3 Na2 O4 158.62(18) . 10_556
O3 Na2 O5 80.32(13) . 2_765
O3 Na2 O5 84.76(15) 12_676 .
O3 Na2 O5 80.32(13) 12_676 2_765
O3 Na2 O5 84.76(15) . .
O3 Na2 O6 136.1(3) . .
O3 Na2 O6 136.1(3) 12_676 .
O4 Na2 Na2 121.47(12) 10_556 3_675
O4 Na2 Na2 112.71(14) . 2_765
O4 Na2 Na2 112.71(14) 10_556 2_765
O4 Na2 Na2 121.47(12) . 3_675
O4 Na2 O4 114.4(2) 10_556 .
O4 Na2 O5 88.81(13) . 2_765
O4 Na2 O5 88.81(13) 10_556 2_765
O4 Na2 O6 64.8(3) 10_556 .
O4 Na2 O6 64.8(3) . .
O5 Na2 Na2 113.33(19) . 2_765
O5 Na2 Na2 47.67(16) 2_765 2_765
O5 Na2 Na2 53.33(19) . 3_675
O5 Na2 Na2 107.67(16) 2_765 3_675
O5 Na2 O4 101.30(15) . 10_556
O5 Na2 O4 101.30(15) . .
O5 Na2 O5 161.0(2) . 2_765
O5 Na2 O6 72.9(7) . .
O6 Na2 Na2 126.3(7) . 3_675
O6 Na2 Na2 173.7(7) . 2_765
O6 Na2 O5 126.1(7) . 2_765
Na2 O3 Na2 85.95(16) 3_675 2_765
Na2 O3 Na2 85.95(16) . 2_765
Na2 O3 Na2 85.95(16) . 3_675
Na2 O3 H3A 129(4) . .
Na2 O3 H3A 116(5) 3_675 .
Na2 O3 H3A 54(4) 2_765 .
Na2 O3 H3B 128.08(10) 3_675 .
Na2 O3 H3B 128.08(10) 2_765 .
Na2 O3 H3B 128.08(11) . .
H3A O3 H3B 75(4) . .
Na2 O5 Na2 79.0(2) . 3_675

loop_
_geom_bond_atom_site_label_1
_geom_bond_atom_site_label_2
_geom_bond_distance
_geom_bond_site_symmetry_2
Ni1 N1 2.118(2) .
Ni1 N1 2.118(2) 3_565
Ni1 N1 2.118(2) 2_665
Ni1 N3 2.083(2) 2_665
Ni1 N3 2.083(2) .
Ni1 N3 2.083(2) 3_565
Na1 O2 2.410(3) .
Na1 O2 2.410(3) 2_765
Na1 O2 2.410(3) 7_776
Na1 O2 2.410(3) 9_656
Na1 O2 2.410(3) 8_566
Na1 O2 2.410(3) 3_675
O1 C5 1.268(3) .
O2 H2A 0.8589 .
O2 H2B 0.8590 .
N1 C1 1.332(4) .
N1 C4 1.342(4) .
N2 C1 1.326(4) .
N2 C2 1.329(5) .
N3 C5 1.303(4) .
N3 C6 1.426(3) .
C1 H1 0.9300 .
C2 H2 0.9300 .
C2 C3 1.382(5) .
C3 H3 0.9300 .
C3 C4 1.390(4) .
C4 C5 1.509(4) 2_665
C5 C4 1.509(4) 3_565
C6 C7 1.392(3) .
C6 C8 1.388(4) .
C7 C6 1.392(3) 10_556
C7 H7 0.9300 .
C8 H8 0.9300 .
C8 C9 1.386(3) .
C9 C8 1.385(3) 10_556
C9 H9 0.9300 .
Na2 Na2 3.209(6) 3_675
Na2 Na2 3.208(6) 2_765
Na2 O3 2.353(4) .
Na2 O3 2.353(4) 12_676
Na2 O4 2.446(4) .
Na2 O4 2.446(4) 10_556
Na2 O5 2.622(7) 2_765
Na2 O5 2.416(6) .
Na2 O6 2.48(4) .
O3 Na2 2.353(4) 3_675
O3 Na2 2.353(4) 2_765
O3 H3A 1.0001(11) .
O3 H3B 0.94(8) .
O5 Na2 2.622(7) 3_675

loop_
_geom_torsion_atom_site_label_1
_geom_torsion_atom_site_label_2
_geom_torsion_atom_site_label_3
_geom_torsion_atom_site_label_4
_geom_torsion
_geom_torsion_site_symmetry_4
Ni1 N1 C1 N2 172.5(3) .
Ni1 N1 C4 C3 -172.9(2) .
Ni1 N1 C4 C5 5.2(3) 2_665
Ni1 N3 C5 O1 -179.7(2) .
Ni1 N3 C5 C4 2.2(3) 3_565
Ni1 N3 C6 C7 95.1(3) .
Ni1 N3 C6 C8 -81.7(3) .
N2 C2 C3 C4 -1.1(6) .
N3 C6 C7 C6 -174.0(2) 10_556
N3 C6 C8 C9 175.9(3) .
C1 N1 C4 C3 2.1(4) .
C1 N1 C4 C5 -179.8(3) 2_665
C1 N2 C2 C3 1.7(6) .
C2 N2 C1 N1 -0.4(6) .
C2 C3 C4 N1 -0.9(5) .
C2 C3 C4 C5 -178.9(3) 2_665
C4 N1 C1 N2 -1.5(5) .
C5 N3 C6 C7 -81.6(3) .
C5 N3 C6 C8 101.6(3) .
C6 N3 C5 O1 -2.8(4) .
C6 N3 C5 C4 179.1(2) 3_565
C6 C8 C9 C8 -1.2(6) 10_556
C7 C6 C8 C9 -0.8(5) .
C8 C6 C7 C6 2.8(5) 10_556
